data_1522458
loop_
_publ_author_name
'Markiv, V.Ya.'
'Belyavina, N.N.'

_publ_section_title
;
 Crystal structure of the Sc8.5 Mn1.2 Ga and Sc8.5 Fe1.2 Ga compounds
;
_journal_name_full
;
Dopovidi Akademii Nauk Ukrains'koi RSR, Seriya A: Fiziko-Matematichni Ta 
Tekhnichni Nauki
;
_journal_page_first 75
_journal_page_last 78
_journal_volume 51
_journal_year 1989
_chemical_formula_sum 'Ga1.42 Mn2 Sc13.41'
_space_group_IT_number 71
_symmetry_space_group_name_Hall '-I 2 2'
_symmetry_space_group_name_H-M 'I m m m'
_cell_angle_alpha 90
_cell_angle_beta 90
_cell_angle_gamma 90
_cell_formula_units_Z 8
_cell_length_a 14.284
_cell_length_b 14.284
_cell_length_c 14.84
_cell_volume 3027.845
_citation_journal_id_ASTM DNUNDU
_cod_data_source_file Markiv_DNUNDU_1989_217.cif
_cod_data_source_block Ga1.42Mn2Sc13.41
_cod_database_code 1522458

loop_
_symmetry_equiv_pos_as_xyz
x,y,z
-x,-y,z
x,-y,-z
-x,y,-z
-x,-y,-z
x,y,-z
-x,y,z
x,-y,z
x+1/2,y+1/2,z+1/2
-x+1/2,-y+1/2,z+1/2
x+1/2,-y+1/2,-z+1/2
-x+1/2,y+1/2,-z+1/2
-x+1/2,-y+1/2,-z+1/2
x+1/2,y+1/2,-z+1/2
-x+1/2,y+1/2,z+1/2
x+1/2,-y+1/2,z+1/2

loop_
_atom_site_label
_atom_site_type_symbol
_atom_site_fract_x
_atom_site_fract_y
_atom_site_fract_z
_atom_site_occupancy
_atom_site_U_iso_or_equiv
Sc9 Sc 0.197 0 0.107 1 0.0
Sc14 Sc 0.114 0.305 0.17 1 0.0
Mn1 Mn 0.337 0 0.217 1 0.0
Sc1 Sc 0 0 0 1 0.0
Sc8 Sc 0 0.592 0.651 1 0.0
Mn2 Mn 0.188 0.334 0 1 0.0
Sc7 Sc 0 0.104 0.172 1 0.0
Sc13 Sc 0.181 0.107 0.285 1 0.0
Sc10 Sc 0.136 0.194 0 0.86 0.0
Sc12 Sc 0.311 0.198 0.113 1 0.0
Sc2 Sc 0.632 0 0 1 0.0
Ga1 Ga 0 0.205 0.328 1 0.0
Sc11 Sc 0.608 0.618 0 1 0.0
Sc3 Sc 0 0.638 0 1 0.0
Ga2 Ga 0.674 0 0.595 0.42 0.0
Sc4 Sc 0 0.295 0.5 0.6 0.0
Sc6 Sc 0.5 0 0.337 1 0.0
Sc5 Sc 0 0 0.634 1 0.0
